data_4336904
loop_
_publ_author_name
'Eufemio Moreno Pineda'
'Floriana Tuna'
'Yan-Zhen Zheng'
'Richard E. P. Winpenny'
'Eric J. L. McInnes'

_publ_contact_author_address
;
School of Chemistry and Photon Science Institute, The University of Manchester,
Oxford Road, Manchester M13 9PL, .
UK
;
_publ_contact_author_name 'Richard E. P. Winpenny'
_publ_section_title
;
 Wells-Dawson Cages as Molecular Refrigerants
;
_journal_name_full 'Inorganic Chemistry'
_journal_page_first 13702
_journal_page_last 13707
_journal_paper_doi 10.1021/ic402296t
_journal_volume 52
_journal_year 2013
_chemical_formula_moiety 'C90 H170 Ni6 O56 P6 Y6, 2(C2 H3 N)'
_chemical_formula_sum 'C94 H176 N2 Ni6 O56 P6 Y6'
_chemical_formula_weight 3301.90
_space_group_crystal_system triclinic
_space_group_IT_number 2
_space_group_name_Hall '-P 1'
_space_group_name_H-M_alt 'P -1'
_symmetry_space_group_name_Hall '-P 1'
_symmetry_space_group_name_H-M 'P -1'
_atom_sites_solution_hydrogens geom
_atom_sites_solution_primary direct
_audit_creation_date 2013-08-30
_audit_creation_method
;
  Olex2 1.2
  (compiled 2013.04.25 svn.r2679, GUI svn.r4466)
;
_audit_update_record
;
2013-09-01 # Formatted by publCIF

;
_cell_angle_alpha 104.895(4)
_cell_angle_beta 101.521(4)
_cell_angle_gamma 100.704(4)
_cell_formula_units_Z 1
_cell_length_a 15.5870(7)
_cell_length_b 16.0533(7)
_cell_length_c 16.3662(7)
_cell_measurement_reflns_used 3458
_cell_measurement_temperature 128.35(10)
_cell_measurement_theta_max 24.5190
_cell_measurement_theta_min 3.3300
_cell_volume 3754.4(3)
_computing_cell_refinement
;
CrysAlisPro, Agilent Technologies,
Version 1.171.36.28 (release 01-02-2013 CrysAlis171 .NET)
(compiled Feb  1 2013,16:14:44)
;
_computing_data_collection
;
CrysAlisPro, Agilent Technologies,
Version 1.171.36.28 (release 01-02-2013 CrysAlis171 .NET)
(compiled Feb  1 2013,16:14:44)
;
_computing_data_reduction
;
CrysAlisPro, Agilent Technologies,
Version 1.171.36.28 (release 01-02-2013 CrysAlis171 .NET)
(compiled Feb  1 2013,16:14:44)
;
_computing_molecular_graphics
;
O. V. Dolomanov, L. J. Bourhis, R. J. Gildea, J. A. K. Howard and H. Puschmann,
OLEX2: a complete structure solution, refinement and analysis program.
J. Appl. Cryst. (2009). 42, 339-341.
;
_computing_publication_material
;
O. V. Dolomanov, L. J. Bourhis, R. J. Gildea, J. A. K. Howard and H. Puschmann,
OLEX2: a complete structure solution, refinement and analysis program.
J. Appl. Cryst. (2009). 42, 339-341.
;
_computing_structure_refinement
;
SHELXL, G.M. Sheldrick, Acta Cryst.
(2008). A64, 112-122
;
_computing_structure_solution
;
SHELXS, G.M. Sheldrick, Acta Cryst.
(2008). A64, 112-122
;
_diffrn_ambient_temperature 128.35(10)
_diffrn_detector_area_resol_mean 8.0714
_diffrn_measured_fraction_theta_full 0.9832
_diffrn_measured_fraction_theta_max 0.8200
_diffrn_measurement_details
;
  1 omega  -54.00   51.00   1.0000    8.5100
omega____ theta____ kappa____ phi______ frames
    -      -21.1798   77.0000  150.0000 105

  2 omega  -54.00   51.00   1.0000    8.5100
omega____ theta____ kappa____ phi______ frames
    -      -21.1798   77.0000   30.0000 105

  3 omega  -54.00   51.00   1.0000    8.5100
omega____ theta____ kappa____ phi______ frames
    -      -21.1798   77.0000  -90.0000 105
;
_diffrn_measurement_device_type 'SuperNova, Single source at offset, Eos'
_diffrn_measurement_method '\w scans'
_diffrn_orient_matrix_UB_11 0.0081935000
_diffrn_orient_matrix_UB_12 0.0470048000
_diffrn_orient_matrix_UB_13 0.0111548000
_diffrn_orient_matrix_UB_21 0.0431889000
_diffrn_orient_matrix_UB_22 0.0044993000
_diffrn_orient_matrix_UB_23 0.0272873000
_diffrn_orient_matrix_UB_31 0.0191997000
_diffrn_orient_matrix_UB_32 -0.0006421000
_diffrn_orient_matrix_UB_33 -0.0358982000
_diffrn_radiation_monochromator mirror
_diffrn_radiation_type 'Mo K\a'
_diffrn_radiation_wavelength 0.7107
_diffrn_reflns_av_R_equivalents 0.0433
_diffrn_reflns_av_unetI/netI 0.1400
_diffrn_reflns_Laue_measured_fraction_full 0.991
_diffrn_reflns_Laue_measured_fraction_max 0.983
_diffrn_reflns_limit_h_max 19
_diffrn_reflns_limit_h_min -19
_diffrn_reflns_limit_k_max 19
_diffrn_reflns_limit_k_min -20
_diffrn_reflns_limit_l_max 13
_diffrn_reflns_limit_l_min -20
_diffrn_reflns_number 20831
_diffrn_reflns_point_group_measured_fraction_full 0.991
_diffrn_reflns_point_group_measured_fraction_max 0.983
_diffrn_reflns_theta_full 25.242
_diffrn_reflns_theta_max 26.372
_diffrn_reflns_theta_min 3.121
_diffrn_source 'SuperNova (Mo) x-ray Source'
_exptl_absorpt_coefficient_mu 3.162
_exptl_absorpt_correction_T_max 1.00000
_exptl_absorpt_correction_T_min 0.79354
_exptl_absorpt_correction_type multi-scan
_exptl_absorpt_process_details
;
CrysAlisPro, Agilent Technologies,
Version 1.171.36.28 (release 01-02-2013 CrysAlis171 .NET)
(compiled Feb  1 2013,16:14:44)
empirical absorption correction using spherical harmonics,
 implemented in SCALE3 ABSPACK scaling algorithm.
;
_exptl_crystal_colour 'clear ? yellow'
_exptl_crystal_colour_lustre clear
_exptl_crystal_colour_primary yellow
_exptl_crystal_density_diffrn 1.460
_exptl_crystal_description block
_exptl_crystal_F_000 1694
_exptl_crystal_size_max 0.08
_exptl_crystal_size_mid 0.06
_exptl_crystal_size_min 0.04
_refine_diff_density_max 1.845
_refine_diff_density_min -2.054
_refine_diff_density_rms 0.140
_refine_ls_extinction_method none
_refine_ls_goodness_of_fit_ref 1.025
_refine_ls_hydrogen_treatment constr
_refine_ls_matrix_type full
_refine_ls_number_parameters 741
_refine_ls_number_reflns 15099
_refine_ls_number_restraints 33
_refine_ls_restrained_S_all 1.027
_refine_ls_R_factor_all 0.1484
_refine_ls_R_factor_gt 0.0733
_refine_ls_shift/su_max 0.000
_refine_ls_shift/su_mean 0.000
_refine_ls_structure_factor_coef Fsqd
_refine_ls_weighting_details 'w=1/[\s^2^(Fo^2^)+(0.0710P)^2^+5.1526P] where P=(Fo^2^+2Fc^2^)/3'
_refine_ls_weighting_scheme calc
_refine_ls_wR_factor_gt 0.1511
_refine_ls_wR_factor_ref 0.1867
_reflns_Friedel_coverage 0.000
_reflns_number_gt 8632
_reflns_number_total 15099
_reflns_threshold_expression 'I > 2\s(I)'
_cod_data_source_file ic402296t_si_007.cif
_cod_data_source_block Ni6Y6P6_methyl
_cod_database_code 4336904

loop_
_space_group_symop_operation_xyz
'x, y, z'
'-x, -y, -z'

loop_
_atom_site_label
_atom_site_type_symbol
_atom_site_fract_x
_atom_site_fract_y
_atom_site_fract_z
_atom_site_U_iso_or_equiv
_atom_site_adp_type
_atom_site_occupancy
_atom_site_symmetry_multiplicity
_atom_site_calc_flag
_atom_site_refinement_flags_posn
_atom_site_refinement_flags_adp
_atom_site_refinement_flags_occupancy
_atom_site_disorder_assembly
_atom_site_disorder_group
Y1 Y 0.65293(5) 0.87325(5) 0.09381(5) 0.02499(19) Uani 1 1 d . . . . .
Y2 Y 0.62870(5) 0.88572(5) -0.14120(5) 0.02503(19) Uani 1 1 d . . . . .
Y3 Y 0.32150(6) 0.79602(6) 0.02118(6) 0.0418(2) Uani 1 1 d . . . . .
Ni4 Ni 0.42095(7) 0.81595(7) -0.29102(6) 0.0266(2) Uani 1 1 d . . . . .
Ni5 Ni 0.71750(7) 1.06450(6) 0.26966(6) 0.0261(2) Uani 1 1 d . . . . .
Ni6 Ni 0.26136(7) 0.76046(7) -0.18507(6) 0.0280(3) Uani 1 1 d . . . . .
P7 P 0.49561(13) 0.96726(13) 0.18561(13) 0.0252(5) Uani 1 1 d . . . . .
P8 P 0.47622(13) 0.75458(13) -0.11182(13) 0.0247(5) Uani 1 1 d . . . . .
P9 P 0.76058(13) 1.04367(13) 0.07400(13) 0.0236(5) Uani 1 1 d . . . . .
O10 O 0.3381(3) 0.8518(3) -0.2178(3) 0.0218(11) Uani 1 1 d . . . . .
O11 O 0.7598(3) 1.0187(3) 0.1577(3) 0.0232(12) Uani 1 1 d . . . . .
O1 O 0.2677(3) 0.8713(3) -0.0719(3) 0.0271(12) Uani 1 1 d . . . . .
O2 O 0.5936(3) 0.9662(3) 0.1856(3) 0.0258(12) Uani 1 1 d . . . . .
O3 O 0.3860(3) 0.7636(3) -0.0929(3) 0.0290(13) Uani 1 1 d . . . . .
O4 O 0.5554(3) 0.8251(3) -0.0431(3) 0.0305(13) Uani 1 1 d . . . . .
O5 O 0.6948(3) 0.9628(3) 0.0023(3) 0.0297(13) Uani 1 1 d . . . . .
O6 O 0.4846(3) 1.0629(3) 0.2069(3) 0.0274(12) Uani 1 1 d . . . . .
O7 O 0.3502(4) 0.8860(4) -0.3665(3) 0.0337(14) Uani 1 1 d . . . . .
O8 O 0.4885(3) 0.7671(3) -0.1989(3) 0.0259(12) Uani 1 1 d . . . . .
O9 O 0.7373(4) 0.7932(4) 0.0259(4) 0.0411(15) Uani 1 1 d . . . . .
O12 O 0.7202(4) 0.7971(4) -0.1118(4) 0.0424(15) Uani 1 1 d . . . . .
O13 O 0.7641(4) 0.9784(4) 0.3266(3) 0.0372(14) Uani 1 1 d . . . . .
O14 O 0.4016(4) 0.7204(4) 0.0870(4) 0.0475(16) Uani 1 1 d . . . . .
O15 O 0.2417(4) 0.8501(4) 0.1080(4) 0.0449(16) Uani 1 1 d . . . . .
O19 O 0.2640(4) 0.6509(4) -0.2744(4) 0.0443(16) Uani 1 1 d . . . . .
O20 O 0.5014(4) 0.7874(4) -0.3711(3) 0.0405(15) Uani 1 1 d . . . . .
O16 O 0.7244(4) 1.0023(4) -0.1530(4) 0.0381(14) Uani 1 1 d . . . . .
O17 O 0.4321(4) 0.9120(4) 0.0981(3) 0.0396(15) Uani 1 1 d . . . . .
O18 O 0.5498(4) 0.7658(4) 0.1070(4) 0.0423(15) Uani 1 1 d . . . . .
O1A O 0.3348(4) 0.7011(4) -0.3650(3) 0.0390(15) Uani 1 1 d . . . . .
O1B O 0.7374(4) 0.8566(4) 0.2142(4) 0.0435(15) Uani 1 1 d . . . . .
O1C O 0.1377(3) 0.7625(4) -0.2485(4) 0.0358(14) Uani 1 1 d . . . . .
O1D O 0.8332(4) 1.1556(4) 0.3373(3) 0.0362(14) Uani 1 1 d . . . . .
O1E O 0.6369(4) 0.8201(4) -0.2786(3) 0.0375(14) Uani 1 1 d . . . . .
O1F O 0.2082(4) 0.6951(4) -0.1059(4) 0.0479(16) Uani 1 1 d . . . . .
C5 C 0.8846(5) 1.2074(6) 0.3112(5) 0.031(2) Uani 1 1 d . . . . .
C6 C 0.2845(6) 0.6426(6) -0.3475(6) 0.043(2) Uani 1 1 d . . . . .
O1G O 0.2122(6) 0.6550(5) 0.0106(5) 0.086(3) Uani 1 1 d . . . . .
C8 C 0.8726(5) 1.0547(6) 0.0601(5) 0.040(2) Uani 1 1 d . . . . .
H8A H 0.9124 1.0471 0.1107 0.060 Uiso 1 1 calc R U . . .
H8B H 0.8952 1.1139 0.0551 0.060 Uiso 1 1 calc R U . . .
H8C H 0.8718 1.0091 0.0068 0.060 Uiso 1 1 calc R U . . .
C9 C 0.7680(6) 1.0766(7) -0.1519(6) 0.039(2) Uani 1 1 d . . . . .
C10 C 0.7740(6) 0.9028(6) 0.2927(5) 0.035(2) Uani 1 1 d . . . . .
C11 C 0.5823(6) 0.7845(7) -0.3515(6) 0.047(3) Uani 1 1 d . . . . .
C12 C 0.4870(6) 0.6460(5) -0.1134(6) 0.041(2) Uani 1 1 d . . . . .
H12A H 0.4944 0.6148 -0.1705 0.061 Uiso 1 1 calc R U . . .
H12B H 0.4327 0.6129 -0.1034 0.061 Uiso 1 1 calc R U . . .
H12C H 0.5401 0.6504 -0.0673 0.061 Uiso 1 1 calc R U . . .
C13 C 0.4821(7) 0.7135(6) 0.1119(5) 0.040(2) Uani 1 1 d . . . . .
C14 C 0.8362(6) 0.8643(6) 0.3496(6) 0.043(2) Uani 1 1 d . . . . .
C15 C 0.4686(6) 0.9240(6) 0.2699(5) 0.039(2) Uani 1 1 d . . . . .
H15A H 0.4756 0.8630 0.2584 0.059 Uiso 1 1 calc R U . . .
H15B H 0.4060 0.9241 0.2710 0.059 Uiso 1 1 calc R U . . .
H15C H 0.5094 0.9612 0.3266 0.059 Uiso 1 1 calc R U . . .
C16 C 0.7573(6) 0.7766(5) -0.0464(6) 0.038(2) Uani 1 1 d . . . . .
C17 C 0.9853(6) 1.2339(6) 0.3599(6) 0.042(2) Uani 1 1 d . . . . .
C19 C 0.8306(6) 0.7273(6) -0.0587(6) 0.049(3) Uani 1 1 d D . . . .
C20 C 0.3238(6) 0.8601(6) -0.4482(6) 0.042(2) Uani 1 1 d . . . . .
O1H O 0.3669(7) 0.8113(7) -0.4975(5) 0.108(3) Uani 1 1 d . . . . .
H1H H 0.3507 0.8118 -0.5495 0.162 Uiso 1 1 calc R U . . .
C2 C 0.8379(8) 1.0761(9) -0.2067(8) 0.079(3) Uani 1 1 d . . . . .
C3 C 0.4963(7) 0.6391(6) 0.1525(6) 0.054(3) Uani 1 1 d . . . . .
C4 C 0.1834(7) 0.6371(7) -0.0733(8) 0.057(3) Uani 1 1 d . . . . .
C1 C 1.0379(6) 1.3107(7) 0.3387(7) 0.068(3) Uani 1 1 d . . . . .
H1A H 1.0326 1.2943 0.2756 0.101 Uiso 1 1 calc R U . . .
H1B H 1.1017 1.3249 0.3706 0.101 Uiso 1 1 calc R U . . .
H1C H 1.0138 1.3628 0.3561 0.101 Uiso 1 1 calc R U . . .
C7 C 0.2443(7) 0.8829(8) -0.4942(6) 0.070(3) Uani 1 1 d . . . . .
H7A H 0.1911 0.8594 -0.4759 0.105 Uiso 1 1 calc R U . . .
H7B H 0.2336 0.8566 -0.5576 0.105 Uiso 1 1 calc R U . . .
H7C H 0.2553 0.9477 -0.4798 0.105 Uiso 1 1 calc R U . . .
C18 C 0.5789(7) 0.6077(7) 0.1333(8) 0.070(3) Uani 1 1 d . . . . .
H18A H 0.5701 0.5853 0.0698 0.105 Uiso 1 1 calc R U . . .
H18B H 0.5869 0.5600 0.1591 0.105 Uiso 1 1 calc R U . . .
H18C H 0.6328 0.6577 0.1586 0.105 Uiso 1 1 calc R U . . .
C1A C 0.1298(7) 0.5457(7) -0.1227(7) 0.061(3) Uani 1 1 d . . . . .
C1B C 0.9969(7) 1.2555(8) 0.4568(6) 0.073(3) Uani 1 1 d . . . . .
H1BA H 0.9698 1.3049 0.4769 0.109 Uiso 1 1 calc R U . . .
H1BB H 1.0615 1.2725 0.4868 0.109 Uiso 1 1 calc R U . . .
H1BC H 0.9669 1.2031 0.4700 0.109 Uiso 1 1 calc R U . . .
C1C C 0.9046(8) 1.0268(8) -0.1790(8) 0.081(4) Uani 1 1 d . . . . .
H1CA H 0.9364 1.0557 -0.1170 0.122 Uiso 1 1 calc R U . . .
H1CB H 0.9484 1.0269 -0.2144 0.122 Uiso 1 1 calc R U . . .
H1CC H 0.8730 0.9653 -0.1873 0.122 Uiso 1 1 calc R U . . .
C1D C 0.0744(9) 0.5010(8) -0.0741(9) 0.096(4) Uani 1 1 d . . . . .
H1DA H 0.1142 0.4979 -0.0210 0.144 Uiso 1 1 calc R U . . .
H1DB H 0.0416 0.4406 -0.1114 0.144 Uiso 1 1 calc R U . . .
H1DC H 0.0311 0.5351 -0.0579 0.144 Uiso 1 1 calc R U . . .
C1E C 0.5139(10) 0.6825(9) 0.2495(7) 0.095(5) Uani 1 1 d . . . . .
H1EA H 0.5679 0.7324 0.2696 0.142 Uiso 1 1 calc R U . . .
H1EB H 0.5237 0.6389 0.2804 0.142 Uiso 1 1 calc R U . . .
H1EC H 0.4618 0.7045 0.2616 0.142 Uiso 1 1 calc R U . . .
C1F C 0.2422(8) 0.5539(8) -0.4176(7) 0.077(4) Uani 1 1 d D . . . .
C1G C 1.0211(7) 1.1511(8) 0.3263(8) 0.083(4) Uani 1 1 d . . . . .
H1GA H 0.9877 1.1003 0.3396 0.124 Uiso 1 1 calc R U . . .
H1GB H 1.0856 1.1637 0.3553 0.124 Uiso 1 1 calc R U . . .
H1GC H 1.0126 1.1368 0.2629 0.124 Uiso 1 1 calc R U . . .
C1H C 0.9016(14) 0.7790(14) -0.0881(14) 0.090(4) Uani 0.681(8) 1 d . . P A 1
H1HA H 0.8742 0.7878 -0.1435 0.135 Uiso 0.681(8) 1 calc R U P A 1
H1HB H 0.9479 0.7461 -0.0964 0.135 Uiso 0.681(8) 1 calc R U P A 1
H1HC H 0.9296 0.8369 -0.0436 0.135 Uiso 0.681(8) 1 calc R U P A 1
C1I C 0.4134(8) 0.5633(7) 0.1207(8) 0.081(4) Uani 1 1 d . . . . .
H1IA H 0.3623 0.5847 0.1368 0.122 Uiso 1 1 calc R U . . .
H1IB H 0.4241 0.5169 0.1475 0.122 Uiso 1 1 calc R U . . .
H1IC H 0.3996 0.5387 0.0568 0.122 Uiso 1 1 calc R U . . .
C1J C 0.8863(10) 1.1713(9) -0.1954(12) 0.131(7) Uani 1 1 d . . . . .
H1JA H 0.8421 1.2030 -0.2148 0.196 Uiso 1 1 calc R U . . .
H1JB H 0.9303 1.1709 -0.2307 0.196 Uiso 1 1 calc R U . . .
H1JC H 0.9178 1.2014 -0.1336 0.196 Uiso 1 1 calc R U . . .
C1K C 0.1994(10) 0.4936(8) -0.1486(10) 0.111(5) Uani 1 1 d . . . . .
H1KA H 0.2313 0.5207 -0.1848 0.167 Uiso 1 1 calc R U . . .
H1KB H 0.1680 0.4315 -0.1817 0.167 Uiso 1 1 calc R U . . .
H1KC H 0.2431 0.4954 -0.0955 0.167 Uiso 1 1 calc R U . . .
C1M C 0.0643(9) 0.5563(10) -0.2051(8) 0.106(5) Uani 1 1 d . . . . .
H1MA H 0.0263 0.5953 -0.1851 0.159 Uiso 1 1 calc R U . . .
H1MB H 0.0258 0.4977 -0.2418 0.159 Uiso 1 1 calc R U . . .
H1MC H 0.1004 0.5823 -0.2392 0.159 Uiso 1 1 calc R U . . .
C1O C 0.2599(19) 0.555(2) -0.5039(14) 0.118(5) Uani 0.681(8) 1 d D . P A 1
H1OA H 0.2349 0.6003 -0.5233 0.177 Uiso 0.681(8) 1 calc R U P A 1
H1OB H 0.2311 0.4963 -0.5472 0.177 Uiso 0.681(8) 1 calc R U P A 1
H1OC H 0.3252 0.5683 -0.4977 0.177 Uiso 0.681(8) 1 calc R U P A 1
C1P C 0.7832(10) 1.0260(12) -0.3014(8) 0.130(6) Uani 1 1 d . . . . .
H1PA H 0.7525 0.9655 -0.3052 0.196 Uiso 1 1 calc R U . . .
H1PB H 0.8240 1.0231 -0.3399 0.196 Uiso 1 1 calc R U . . .
H1PC H 0.7381 1.0573 -0.3196 0.196 Uiso 1 1 calc R U . . .
C1Q C 0.8622(13) 0.9196(12) 0.4472(11) 0.081(3) Uani 0.681(8) 1 d . . P A 1
H1QA H 0.8936 0.9808 0.4542 0.122 Uiso 0.681(8) 1 calc R U P A 1
H1QB H 0.9020 0.8932 0.4815 0.122 Uiso 0.681(8) 1 calc R U P A 1
H1QC H 0.8073 0.9197 0.4678 0.122 Uiso 0.681(8) 1 calc R U P A 1
C1R C 0.7905(12) 0.7685(12) 0.3383(12) 0.081(3) Uani 0.681(8) 1 d . . P A 1
H1RA H 0.7337 0.7662 0.3558 0.122 Uiso 0.681(8) 1 calc R U P A 1
H1RB H 0.8305 0.7443 0.3750 0.122 Uiso 0.681(8) 1 calc R U P A 1
H1RC H 0.7776 0.7330 0.2768 0.122 Uiso 0.681(8) 1 calc R U P A 1
C1T C 0.9212(12) 0.8708(13) 0.3203(12) 0.081(3) Uani 0.681(8) 1 d . . P A 1
H1TA H 0.9073 0.8362 0.2584 0.122 Uiso 0.681(8) 1 calc R U P A 1
H1TB H 0.9635 0.8471 0.3554 0.122 Uiso 0.681(8) 1 calc R U P A 1
H1TC H 0.9488 0.9333 0.3279 0.122 Uiso 0.681(8) 1 calc R U P A 1
C1U C 0.8771(12) 0.7161(13) 0.0288(10) 0.090(4) Uani 0.681(8) 1 d D . P A 1
H1UA H 0.9048 0.7749 0.0720 0.135 Uiso 0.681(8) 1 calc R U P A 1
H1UB H 0.9240 0.6841 0.0200 0.135 Uiso 0.681(8) 1 calc R U P A 1
H1UC H 0.8321 0.6822 0.0500 0.135 Uiso 0.681(8) 1 calc R U P A 1
C1V C 0.7907(12) 0.6383(10) -0.1285(12) 0.090(4) Uani 0.681(8) 1 d D . P A 1
H1VA H 0.7441 0.6023 -0.1107 0.135 Uiso 0.681(8) 1 calc R U P A 1
H1VB H 0.8385 0.6073 -0.1362 0.135 Uiso 0.681(8) 1 calc R U P A 1
H1VC H 0.7636 0.6475 -0.1839 0.135 Uiso 0.681(8) 1 calc R U P A 1
C1W C 0.1428(10) 0.5246(13) -0.4242(13) 0.118(5) Uani 0.681(8) 1 d D . P A 1
H1WA H 0.1347 0.5197 -0.3676 0.177 Uiso 0.681(8) 1 calc R U P A 1
H1WB H 0.1168 0.4666 -0.4691 0.177 Uiso 0.681(8) 1 calc R U P A 1
H1WC H 0.1123 0.5685 -0.4402 0.177 Uiso 0.681(8) 1 calc R U P A 1
C1X C 0.2905(14) 0.4893(12) -0.3828(13) 0.118(5) Uani 0.681(8) 1 d D . P A 1
H1XA H 0.3557 0.5091 -0.3756 0.177 Uiso 0.681(8) 1 calc R U P A 1
H1XB H 0.2672 0.4292 -0.4247 0.177 Uiso 0.681(8) 1 calc R U P A 1
H1XC H 0.2791 0.4885 -0.3263 0.177 Uiso 0.681(8) 1 calc R U P A 1
C1Z C 0.854(3) 0.774(3) 0.293(2) 0.081(3) Uani 0.319(8) 1 d . . P A 2
H1ZA H 0.7961 0.7287 0.2660 0.122 Uiso 0.319(8) 1 calc R U P A 2
H1ZB H 0.8947 0.7518 0.3310 0.122 Uiso 0.319(8) 1 calc R U P A 2
H1ZC H 0.8811 0.7859 0.2466 0.122 Uiso 0.319(8) 1 calc R U P A 2
C21 C 0.931(3) 0.927(3) 0.388(3) 0.081(3) Uani 0.319(8) 1 d . . P A 2
H21A H 0.9580 0.9346 0.3396 0.122 Uiso 0.319(8) 1 calc R U P A 2
H21B H 0.9695 0.9020 0.4248 0.122 Uiso 0.319(8) 1 calc R U P A 2
H21C H 0.9275 0.9853 0.4224 0.122 Uiso 0.319(8) 1 calc R U P A 2
C22 C 0.787(3) 0.840(3) 0.408(3) 0.081(3) Uani 0.319(8) 1 d . . P A 2
H22A H 0.7721 0.8928 0.4420 0.122 Uiso 0.319(8) 1 calc R U P A 2
H22B H 0.8231 0.8158 0.4473 0.122 Uiso 0.319(8) 1 calc R U P A 2
H22C H 0.7305 0.7951 0.3738 0.122 Uiso 0.319(8) 1 calc R U P A 2
N23 N 0.2949(11) 0.7270(11) -0.6876(8) 0.149(6) Uani 1 1 d . . . . .
C1L C 0.1839(11) 0.6034(11) -0.8144(10) 0.146(7) Uani 1 1 d . . . . .
H1LA H 0.1940 0.6108 -0.8696 0.219 Uiso 1 1 calc R U . . .
H1LB H 0.1226 0.6080 -0.8118 0.219 Uiso 1 1 calc R U . . .
H1LC H 0.1909 0.5449 -0.8110 0.219 Uiso 1 1 calc R U . . .
C1N C 0.2476(12) 0.6707(13) -0.7433(10) 0.129(7) Uani 1 1 d . . . . .
C1S C 0.228(3) 0.4696(18) -0.392(3) 0.118(5) Uani 0.319(8) 1 d D . P A 2
H1SA H 0.2857 0.4649 -0.3589 0.177 Uiso 0.319(8) 1 calc R U P A 2
H1SB H 0.2032 0.4180 -0.4445 0.177 Uiso 0.319(8) 1 calc R U P A 2
H1SC H 0.1853 0.4711 -0.3550 0.177 Uiso 0.319(8) 1 calc R U P A 2
C1Y C 0.286(4) 0.540(5) -0.493(3) 0.118(5) Uani 0.319(8) 1 d D . P A 2
H1YA H 0.2807 0.5858 -0.5216 0.177 Uiso 0.319(8) 1 calc R U P A 2
H1YB H 0.2561 0.4809 -0.5358 0.177 Uiso 0.319(8) 1 calc R U P A 2
H1YC H 0.3504 0.5425 -0.4710 0.177 Uiso 0.319(8) 1 calc R U P A 2
C33 C 0.1484(17) 0.564(3) -0.459(3) 0.118(5) Uani 0.319(8) 1 d D . P A 2
H33A H 0.1146 0.5748 -0.4150 0.177 Uiso 0.319(8) 1 calc R U P A 2
H33B H 0.1152 0.5092 -0.5067 0.177 Uiso 0.319(8) 1 calc R U P A 2
H33C H 0.1558 0.6141 -0.4833 0.177 Uiso 0.319(8) 1 calc R U P A 2
C23 C 0.828(3) 0.661(2) -0.009(2) 0.090(4) Uani 0.319(8) 1 d D . P A 2
H23A H 0.8383 0.6918 0.0534 0.135 Uiso 0.319(8) 1 calc R U P A 2
H23B H 0.8752 0.6293 -0.0173 0.135 Uiso 0.319(8) 1 calc R U P A 2
H23C H 0.7687 0.6181 -0.0306 0.135 Uiso 0.319(8) 1 calc R U P A 2
C31 C 0.914(2) 0.803(2) -0.042(3) 0.090(4) Uani 0.319(8) 1 d D . P A 2
H31A H 0.9032 0.8354 -0.0850 0.135 Uiso 0.319(8) 1 calc R U P A 2
H31B H 0.9666 0.7786 -0.0476 0.135 Uiso 0.319(8) 1 calc R U P A 2
H31C H 0.9265 0.8444 0.0171 0.135 Uiso 0.319(8) 1 calc R U P A 2
C46 C 0.808(2) 0.678(2) -0.1584(11) 0.090(4) Uani 0.319(8) 1 d D . P A 2
H46A H 0.7490 0.6358 -0.1770 0.135 Uiso 0.319(8) 1 calc R U P A 2
H46B H 0.8546 0.6466 -0.1702 0.135 Uiso 0.319(8) 1 calc R U P A 2
H46C H 0.8072 0.7219 -0.1908 0.135 Uiso 0.319(8) 1 calc R U P A 2
C24 C 0.7175(8) 0.7523(13) -0.4074(10) 0.182(6) Uani 1 1 d D . . . .
H24A H 0.7365 0.8127 -0.4110 0.272 Uiso 1 1 calc R U . . .
H24B H 0.7340 0.7103 -0.4530 0.272 Uiso 1 1 calc R U . . .
H24C H 0.7477 0.7501 -0.3497 0.272 Uiso 1 1 calc R U . . .
C25 C 0.6173(7) 0.7277(9) -0.4203(7) 0.079(3) Uani 1 1 d D . . . .
C26 C 0.5590(9) 0.6976(13) -0.5104(8) 0.182(6) Uani 1 1 d D . . . .
H26A H 0.4997 0.6627 -0.5121 0.272 Uiso 1 1 calc R U . . .
H26B H 0.5869 0.6607 -0.5494 0.272 Uiso 1 1 calc R U . . .
H26C H 0.5517 0.7495 -0.5296 0.272 Uiso 1 1 calc R U . . .
C27 C 0.5943(10) 0.6366(11) -0.3973(10) 0.182(6) Uani 1 1 d D . . . .
H27A H 0.6263 0.6457 -0.3365 0.272 Uiso 1 1 calc R U . . .
H27B H 0.6135 0.5907 -0.4365 0.272 Uiso 1 1 calc R U . . .
H27C H 0.5290 0.6175 -0.4047 0.272 Uiso 1 1 calc R U . . .

loop_
_atom_site_aniso_label
_atom_site_aniso_U_11
_atom_site_aniso_U_22
_atom_site_aniso_U_33
_atom_site_aniso_U_23
_atom_site_aniso_U_13
_atom_site_aniso_U_12
Y1 0.0243(4) 0.0250(4) 0.0249(4) 0.0088(3) 0.0026(3) 0.0067(3)
Y2 0.0230(4) 0.0268(4) 0.0220(4) 0.0041(3) 0.0044(3) 0.0047(3)
Y3 0.0459(6) 0.0525(6) 0.0295(5) 0.0112(4) 0.0075(4) 0.0231(5)
Ni4 0.0233(5) 0.0310(6) 0.0221(5) 0.0048(4) 0.0043(4) 0.0054(5)
Ni5 0.0245(5) 0.0278(6) 0.0243(6) 0.0077(4) 0.0032(4) 0.0061(5)
Ni6 0.0253(6) 0.0271(6) 0.0310(6) 0.0097(4) 0.0065(5) 0.0048(5)
P7 0.0222(11) 0.0243(11) 0.0269(11) 0.0066(9) 0.0046(9) 0.0043(9)
P8 0.0233(11) 0.0211(10) 0.0275(11) 0.0070(8) 0.0045(9) 0.0036(9)
P9 0.0211(10) 0.0247(11) 0.0215(11) 0.0042(8) 0.0026(9) 0.0045(9)
O10 0.018(3) 0.025(3) 0.020(3) 0.005(2) 0.003(2) 0.003(2)
O11 0.020(3) 0.026(3) 0.021(3) 0.006(2) 0.004(2) 0.003(2)
O1 0.033(3) 0.028(3) 0.024(3) 0.010(2) 0.011(2) 0.010(3)
O2 0.020(3) 0.029(3) 0.025(3) 0.006(2) 0.001(2) 0.006(2)
O3 0.024(3) 0.038(3) 0.027(3) 0.013(2) 0.006(2) 0.008(3)
O4 0.029(3) 0.033(3) 0.025(3) 0.007(2) 0.003(2) 0.003(3)
O5 0.036(3) 0.024(3) 0.023(3) 0.007(2) 0.002(2) -0.001(3)
O6 0.026(3) 0.026(3) 0.028(3) 0.007(2) 0.006(2) 0.007(2)
O7 0.038(3) 0.041(3) 0.017(3) 0.004(2) 0.002(3) 0.007(3)
O8 0.023(3) 0.027(3) 0.023(3) 0.005(2) 0.002(2) 0.003(2)
O9 0.047(4) 0.051(4) 0.037(4) 0.019(3) 0.015(3) 0.029(3)
O12 0.048(4) 0.053(4) 0.042(4) 0.020(3) 0.021(3) 0.029(3)
O13 0.039(4) 0.041(4) 0.031(3) 0.017(3) -0.001(3) 0.011(3)
O14 0.052(4) 0.043(4) 0.044(4) 0.015(3) 0.011(3) 0.001(3)
O15 0.044(4) 0.044(4) 0.039(4) 0.011(3) 0.006(3) 0.000(3)
O19 0.048(4) 0.028(3) 0.048(4) 0.003(3) 0.013(3) 0.001(3)
O20 0.033(3) 0.057(4) 0.028(3) 0.004(3) 0.007(3) 0.014(3)
O16 0.032(3) 0.042(4) 0.037(3) 0.017(3) 0.004(3) -0.001(3)
O17 0.033(3) 0.038(3) 0.036(3) -0.003(3) 0.001(3) 0.008(3)
O18 0.046(4) 0.035(3) 0.040(4) 0.011(3) 0.009(3) -0.003(3)
O1A 0.040(4) 0.037(4) 0.029(3) -0.001(3) 0.004(3) 0.002(3)
O1B 0.049(4) 0.044(4) 0.038(4) 0.017(3) -0.002(3) 0.020(3)
O1C 0.023(3) 0.044(4) 0.033(3) 0.009(3) 0.000(3) 0.003(3)
O1D 0.032(3) 0.046(4) 0.029(3) 0.013(3) 0.002(3) 0.010(3)
O1E 0.032(3) 0.049(4) 0.024(3) 0.000(3) 0.006(3) 0.011(3)
O1F 0.050(4) 0.034(4) 0.062(4) 0.025(3) 0.018(3) -0.001(3)
C5 0.029(5) 0.038(5) 0.024(5) 0.001(4) 0.004(4) 0.017(4)
C6 0.044(6) 0.035(5) 0.042(6) -0.003(4) 0.011(5) 0.011(5)
O1G 0.110(7) 0.073(6) 0.062(5) 0.027(4) 0.002(5) 0.003(5)
C8 0.028(5) 0.055(6) 0.036(5) 0.014(4) 0.009(4) 0.008(4)
C9 0.027(5) 0.047(6) 0.039(5) 0.020(5) -0.001(4) -0.001(5)
C10 0.029(5) 0.041(5) 0.031(5) 0.011(4) 0.004(4) 0.003(4)
C11 0.037(5) 0.067(7) 0.028(5) -0.006(5) 0.010(4) 0.019(5)
C12 0.050(6) 0.032(5) 0.041(5) 0.011(4) 0.009(5) 0.014(4)
C13 0.051(6) 0.036(5) 0.023(5) 0.002(4) 0.006(4) 0.002(5)
C14 0.040(6) 0.048(6) 0.042(6) 0.021(5) 0.000(5) 0.017(5)
C15 0.037(5) 0.040(5) 0.045(5) 0.019(4) 0.015(4) 0.006(4)
C16 0.037(5) 0.032(5) 0.047(6) 0.013(4) 0.014(5) 0.011(4)
C17 0.026(5) 0.041(5) 0.047(6) 0.007(4) -0.002(4) -0.003(4)
C19 0.048(6) 0.050(6) 0.062(7) 0.020(5) 0.023(5) 0.029(5)
C20 0.049(6) 0.050(6) 0.031(5) 0.009(4) 0.013(5) 0.022(5)
O1H 0.120(8) 0.142(9) 0.070(6) 0.018(6) 0.030(6) 0.068(7)
C2 0.061(6) 0.096(7) 0.071(6) 0.007(5) 0.025(5) 0.012(5)
C3 0.070(7) 0.042(6) 0.051(6) 0.024(5) 0.018(6) 0.001(6)
C4 0.045(6) 0.041(6) 0.077(8) 0.006(6) 0.013(6) 0.007(5)
C1 0.019(5) 0.086(8) 0.079(8) 0.032(7) -0.017(5) -0.009(5)
C7 0.080(8) 0.097(9) 0.035(6) 0.016(6) 0.007(6) 0.041(7)
C18 0.072(8) 0.056(7) 0.095(9) 0.037(7) 0.026(7) 0.023(6)
C1A 0.055(7) 0.044(6) 0.079(8) 0.023(6) 0.014(6) -0.002(6)
C1B 0.047(7) 0.091(9) 0.053(7) 0.017(6) -0.017(5) -0.011(6)
C1C 0.088(9) 0.104(10) 0.092(9) 0.049(8) 0.063(8) 0.052(8)
C1D 0.084(10) 0.069(9) 0.129(12) 0.049(8) 0.025(9) -0.021(7)
C1E 0.146(13) 0.100(10) 0.063(8) 0.046(8) 0.026(9) 0.061(10)
C1F 0.071(8) 0.056(7) 0.081(9) -0.009(6) 0.035(7) -0.011(6)
C1G 0.039(6) 0.074(8) 0.126(11) 0.017(8) 0.011(7) 0.023(6)
C1H 0.070(7) 0.084(9) 0.142(11) 0.038(8) 0.053(7) 0.046(6)
C1I 0.074(9) 0.053(7) 0.126(11) 0.049(7) 0.030(8) 0.003(7)
C1J 0.120(12) 0.083(10) 0.27(2) 0.106(12) 0.136(14) 0.040(9)
C1K 0.111(12) 0.063(9) 0.151(14) 0.010(9) 0.037(11) 0.027(9)
C1M 0.090(10) 0.139(13) 0.070(9) 0.035(9) -0.002(8) 0.004(10)
C1O 0.141(12) 0.068(9) 0.098(8) -0.035(6) 0.050(9) -0.018(7)
C1P 0.116(13) 0.215(19) 0.056(9) 0.034(11) 0.042(9) 0.018(13)
C1Q 0.079(7) 0.091(8) 0.077(8) 0.040(6) -0.008(6) 0.040(6)
C1R 0.079(7) 0.091(8) 0.077(8) 0.040(6) -0.008(6) 0.040(6)
C1T 0.079(7) 0.091(8) 0.077(8) 0.040(6) -0.008(6) 0.040(6)
C1U 0.070(7) 0.084(9) 0.142(11) 0.038(8) 0.053(7) 0.046(6)
C1V 0.070(7) 0.084(9) 0.142(11) 0.038(8) 0.053(7) 0.046(6)
C1W 0.141(12) 0.068(9) 0.098(8) -0.035(6) 0.050(9) -0.018(7)
C1X 0.141(12) 0.068(9) 0.098(8) -0.035(6) 0.050(9) -0.018(7)
C1Z 0.079(7) 0.091(8) 0.077(8) 0.040(6) -0.008(6) 0.040(6)
C21 0.079(7) 0.091(8) 0.077(8) 0.040(6) -0.008(6) 0.040(6)
C22 0.079(7) 0.091(8) 0.077(8) 0.040(6) -0.008(6) 0.040(6)
N23 0.166(15) 0.177(15) 0.063(9) -0.014(9) -0.013(9) 0.063(12)
C1L 0.141(16) 0.124(14) 0.117(14) -0.024(11) 0.003(12) 0.016(12)
C1N 0.124(15) 0.167(18) 0.073(11) -0.018(11) -0.004(10) 0.086(14)
C1S 0.141(12) 0.068(9) 0.098(8) -0.035(6) 0.050(9) -0.018(7)
C1Y 0.141(12) 0.068(9) 0.098(8) -0.035(6) 0.050(9) -0.018(7)
C33 0.141(12) 0.068(9) 0.098(8) -0.035(6) 0.050(9) -0.018(7)
C23 0.070(7) 0.084(9) 0.142(11) 0.038(8) 0.053(7) 0.046(6)
C31 0.070(7) 0.084(9) 0.142(11) 0.038(8) 0.053(7) 0.046(6)
C46 0.070(7) 0.084(9) 0.142(11) 0.038(8) 0.053(7) 0.046(6)
C24 0.104(8) 0.279(15) 0.110(8) -0.052(9) 0.037(7) 0.072(9)
C25 0.061(6) 0.096(7) 0.071(6) 0.007(5) 0.025(5) 0.012(5)
C26 0.104(8) 0.279(15) 0.110(8) -0.052(9) 0.037(7) 0.072(9)
C27 0.104(8) 0.279(15) 0.110(8) -0.052(9) 0.037(7) 0.072(9)

loop_
_atom_type_symbol
_atom_type_description
_atom_type_scat_dispersion_real
_atom_type_scat_dispersion_imag
_atom_type_scat_source
C C 0.0033 0.0016 'International Tables Vol C Tables 4.2.6.8 and 6.1.1.4'
H H 0.0000 0.0000 'International Tables Vol C Tables 4.2.6.8 and 6.1.1.4'
N N 0.0061 0.0033 'International Tables Vol C Tables 4.2.6.8 and 6.1.1.4'
Ni Ni 0.3393 1.1124 'International Tables Vol C Tables 4.2.6.8 and 6.1.1.4'
O O 0.0106 0.0060 'International Tables Vol C Tables 4.2.6.8 and 6.1.1.4'
P P 0.1023 0.0942 'International Tables Vol C Tables 4.2.6.8 and 6.1.1.4'
Y Y -2.7962 3.5667 'International Tables Vol C Tables 4.2.6.8 and 6.1.1.4'

loop_
_geom_angle_atom_site_label_1
_geom_angle_atom_site_label_2
_geom_angle_atom_site_label_3
_geom_angle
_geom_angle_site_symmetry_1
_geom_angle_site_symmetry_3
Ni5 Y1 Y2 120.73(3) . .
P9 Y1 Y2 63.40(4) . .
P9 Y1 Ni5 61.59(4) . .
O11 Y1 Y2 92.84(11) . .
O11 Y1 Ni5 36.45(11) . .
O11 Y1 P9 29.47(11) . .
O2 Y1 Y2 118.33(12) . .
O2 Y1 Ni5 38.70(12) . .
O2 Y1 P9 85.45(13) . .
O2 Y1 O11 70.69(16) . .
O2 Y1 O5 101.35(17) . .
O4 Y1 Y2 36.83(13) . .
O4 Y1 Ni5 135.99(13) . .
O4 Y1 P9 96.23(14) . .
O4 Y1 O11 124.59(17) . .
O4 Y1 O2 108.02(18) . .
O4 Y1 O5 67.56(17) . .
O5 Y1 Y2 33.75(11) . .
O5 Y1 Ni5 88.88(12) . .
O5 Y1 P9 29.70(12) . .
O5 Y1 O11 59.16(16) . .
O9 Y1 Y2 69.11(14) . .
O9 Y1 Ni5 130.35(15) . .
O9 Y1 P9 90.69(16) . .
O9 Y1 O11 100.87(19) . .
O9 Y1 O2 168.33(19) . .
O9 Y1 O4 83.32(19) . .
O9 Y1 O5 80.14(19) . .
O18 Y1 Y2 114.69(15) . .
O18 Y1 Ni5 113.70(15) . .
O18 Y1 P9 166.86(16) . .
O18 Y1 O11 149.65(18) . .
O18 Y1 O2 84.5(2) . .
O18 Y1 O4 79.0(2) . .
O18 Y1 O5 146.22(19) . .
O18 Y1 O9 100.8(2) . .
O18 Y1 O1B 83.4(2) . .
O1B Y1 Y2 148.81(16) . .
O1B Y1 Ni5 67.52(15) . .
O1B Y1 P9 104.57(16) . .
O1B Y1 O11 78.44(19) . .
O1B Y1 O2 87.26(19) . .
O1B Y1 O4 155.2(2) . .
O1B Y1 O5 129.8(2) . .
O1B Y1 O9 83.1(2) . .
Ni4 Y2 Y1 121.00(3) . .
P8 Y2 Y1 63.21(4) . .
P8 Y2 Ni4 61.28(4) . .
O4 Y2 Y1 34.24(12) . .
O4 Y2 Ni4 87.54(12) . .
O4 Y2 P8 29.50(12) . .
O4 Y2 O8 59.09(16) . .
O5 Y2 Y1 36.32(12) . .
O5 Y2 Ni4 140.60(14) . .
O5 Y2 P8 96.92(13) . .
O5 Y2 O4 67.54(17) . .
O5 Y2 O6 114.92(18) . 2_675
O5 Y2 O8 126.19(17) . .
O6 Y2 Y1 121.06(12) 2_675 .
O6 Y2 Ni4 37.58(12) 2_675 .
O6 Y2 P8 85.16(13) 2_675 .
O6 Y2 O4 99.77(17) 2_675 .
O6 Y2 O8 70.24(17) 2_675 .
O8 Y2 Y1 92.68(12) . .
O8 Y2 Ni4 36.45(12) . .
O8 Y2 P8 29.61(12) . .
O12 Y2 Y1 68.96(14) . .
O12 Y2 Ni4 125.43(16) . .
O12 Y2 P8 87.55(16) . .
O12 Y2 O4 81.22(19) . .
O12 Y2 O5 81.9(2) . .
O12 Y2 O6 162.3(2) . 2_675
O12 Y2 O8 95.9(2) . .
O12 Y2 O1E 80.5(2) . .
O16 Y2 Y1 114.79(14) . .
O16 Y2 Ni4 115.26(14) . .
O16 Y2 P8 168.15(15) . .
O16 Y2 O4 145.54(18) . .
O16 Y2 O5 79.03(19) . .
O16 Y2 O6 86.49(19) . 2_675
O16 Y2 O8 150.86(18) . .
O16 Y2 O12 102.8(2) . .
O16 Y2 O1E 83.2(2) . .
O1E Y2 Y1 147.02(15) . .
O1E Y2 Ni4 67.57(14) . .
O1E Y2 P8 104.55(15) . .
O1E Y2 O4 130.84(19) . .
O1E Y2 O5 151.48(19) . .
O1E Y2 O6 85.78(19) . 2_675
O1E Y2 O8 77.99(18) . .
O1 Y3 Ni6 43.30(12) . .
O1 Y3 O1F 69.26(19) . .
O1 Y3 O1G 114.5(2) . .
O1 Y3 C4 92.3(3) . .
O3 Y3 Ni6 43.49(12) . .
O3 Y3 O1 74.15(17) . .
O3 Y3 O1F 71.0(2) . .
O3 Y3 O1G 106.9(2) . .
O3 Y3 C4 86.5(3) . .
O14 Y3 Ni6 125.03(16) . .
O14 Y3 O1 163.3(2) . .
O14 Y3 O3 89.6(2) . .
O14 Y3 O1F 109.8(2) . .
O14 Y3 O1G 73.7(3) . .
O14 Y3 C4 90.7(3) . .
O15 Y3 Ni6 122.24(16) . .
O15 Y3 O1 88.9(2) . .
O15 Y3 O3 163.0(2) . .
O15 Y3 O14 107.3(2) . .
O15 Y3 O1F 103.3(2) . .
O15 Y3 O1G 79.9(3) . .
O15 Y3 C4 94.3(3) . .
O17 Y3 Ni6 117.61(16) . .
O17 Y3 O1 91.5(2) . .
O17 Y3 O3 93.6(2) . .
O17 Y3 O14 85.3(2) . .
O17 Y3 O15 86.7(2) . .
O17 Y3 O1F 157.8(2) . .
O17 Y3 O1G 150.2(2) . .
O17 Y3 C4 176.0(3) . .
O1F Y3 Ni6 40.44(15) . .
O1F Y3 O1G 52.0(2) . .
O1F Y3 C4 25.2(3) . .
O1G Y3 Ni6 91.95(19) . .
O1G Y3 C4 27.0(3) . .
C4 Y3 Ni6 65.0(3) . .
O10 Ni4 Y2 102.89(13) . .
O10 Ni4 O6 84.97(19) . 2_675
O10 Ni4 O7 79.80(19) . .
O10 Ni4 O8 92.08(19) . .
O10 Ni4 O20 174.7(2) . .
O6 Ni4 Y2 40.42(13) 2_675 .
O6 Ni4 O7 91.97(19) 2_675 .
O7 Ni4 Y2 130.42(15) . .
O8 Ni4 Y2 44.75(14) . .
O8 Ni4 O6 80.59(19) . 2_675
O8 Ni4 O7 169.49(19) . .
O20 Ni4 Y2 79.64(16) . .
O20 Ni4 O6 94.2(2) . 2_675
O20 Ni4 O7 95.0(2) . .
O20 Ni4 O8 93.0(2) . .
O1A Ni4 Y2 137.53(17) . .
O1A Ni4 O10 94.7(2) . .
O1A Ni4 O6 177.5(2) . 2_675
O1A Ni4 O7 90.4(2) . .
O1A Ni4 O8 97.0(2) . .
O1A Ni4 O20 86.4(2) . .
O10 Ni5 Y1 101.71(13) 2_675 .
O10 Ni5 O11 90.26(19) 2_675 .
O10 Ni5 O2 83.26(19) 2_675 .
O10 Ni5 O7 79.9(2) 2_675 2_675
O10 Ni5 O13 174.9(2) 2_675 .
O10 Ni5 O1D 94.5(2) 2_675 .
O11 Ni5 Y1 44.20(13) . .
O11 Ni5 O2 79.75(18) . .
O11 Ni5 O7 168.0(2) . 2_675
O2 Ni5 Y1 40.84(13) . .
O7 Ni5 Y1 130.98(15) 2_675 .
O7 Ni5 O2 92.16(19) 2_675 .
O13 Ni5 Y1 79.21(16) . .
O13 Ni5 O11 93.8(2) . .
O13 Ni5 O2 94.4(2) . .
O13 Ni5 O7 95.6(2) . 2_675
O1D Ni5 Y1 136.18(16) . .
O1D Ni5 O11 96.0(2) . .
O1D Ni5 O2 175.2(2) . .
O1D Ni5 O7 91.6(2) . 2_675
O1D Ni5 O13 88.1(2) . .
O10 Ni6 Y3 109.89(14) . .
O10 Ni6 O1 84.31(19) . .
O10 Ni6 O3 85.55(19) . .
O10 Ni6 O19 100.4(2) . .
O10 Ni6 O1C 100.8(2) . .
O10 Ni6 O1F 158.9(2) . .
O1 Ni6 Y3 46.25(13) . .
O1 Ni6 O3 78.32(19) . .
O3 Ni6 Y3 45.80(13) . .
O19 Ni6 Y3 124.76(18) . .
O19 Ni6 O1 171.0(2) . .
O19 Ni6 O3 94.3(2) . .
O19 Ni6 O1C 93.7(2) . .
O19 Ni6 O1F 95.7(2) . .
O1C Ni6 Y3 122.90(16) . .
O1C Ni6 O1 92.9(2) . .
O1C Ni6 O3 168.7(2) . .
O1C Ni6 O1F 91.6(2) . .
O1F Ni6 Y3 49.16(18) . .
O1F Ni6 O1 78.1(2) . .
O1F Ni6 O3 79.7(2) . .
O2 P7 O6 110.7(3) . .
O2 P7 C15 108.2(3) . .
O6 P7 C15 107.4(3) . .
O17 P7 O2 110.7(3) . .
O17 P7 O6 109.5(3) . .
O17 P7 C15 110.3(4) . .
O3 P8 Y2 132.0(2) . .
O3 P8 O4 111.5(3) . .
O3 P8 O8 115.5(3) . .
O3 P8 C12 108.0(4) . .
O4 P8 Y2 51.7(2) . .
O4 P8 O8 103.8(3) . .
O4 P8 C12 110.5(4) . .
O8 P8 Y2 52.12(19) . .
O8 P8 C12 107.4(3) . .
C12 P8 Y2 120.0(3) . .
O11 P9 Y1 51.81(19) . .
O11 P9 O5 103.4(3) . .
O11 P9 C8 107.9(3) . .
O1 P9 Y1 129.1(2) 2_675 .
O1 P9 O11 115.1(3) 2_675 .
O1 P9 O5 111.1(3) 2_675 .
O1 P9 C8 108.8(4) 2_675 .
O5 P9 Y1 51.5(2) . .
O5 P9 C8 110.4(4) . .
C8 P9 Y1 122.1(3) . .
Ni4 O10 Ni5 104.4(2) . 2_675
Ni6 O10 Ni4 119.2(2) . .
Ni6 O10 Ni5 119.6(2) . 2_675
Ni5 O11 Y1 99.35(19) . .
P9 O11 Y1 98.7(2) . .
P9 O11 Ni5 136.4(3) . .
Ni6 O1 Y3 90.45(18) . .
P9 O1 Y3 143.0(3) 2_675 .
P9 O1 Ni6 126.5(3) 2_675 .
Ni5 O2 Y1 100.45(19) . .
P7 O2 Y1 131.3(3) . .
P7 O2 Ni5 128.0(3) . .
Ni6 O3 Y3 90.72(18) . .
P8 O3 Y3 141.1(3) . .
P8 O3 Ni6 128.0(3) . .
Y1 O4 Y2 108.9(2) . .
P8 O4 Y1 149.0(3) . .
P8 O4 Y2 98.8(2) . .
Y2 O5 Y1 109.93(19) . .
P9 O5 Y1 98.8(2) . .
P9 O5 Y2 151.1(3) . .
Ni4 O6 Y2 102.0(2) 2_675 2_675
P7 O6 Y2 128.2(3) . 2_675
P7 O6 Ni4 129.3(3) . 2_675
Ni5 O7 Ni4 94.5(2) 2_675 .
C20 O7 Ni4 123.8(5) . .
C20 O7 Ni5 130.7(5) . 2_675
Ni4 O8 Y2 98.80(19) . .
P8 O8 Y2 98.3(2) . .
P8 O8 Ni4 135.0(3) . .
C16 O9 Y1 138.4(5) . .
C16 O12 Y2 138.0(5) . .
C10 O13 Ni5 129.9(5) . .
C13 O14 Y3 142.5(6) . .
C9 O15 Y3 141.2(6) 2_675 .
C6 O19 Ni6 129.4(6) . .
C11 O20 Ni4 128.6(5) . .
C9 O16 Y2 168.1(6) . .
P7 O17 Y3 149.0(4) . .
C13 O18 Y1 169.9(6) . .
C6 O1A Ni4 132.6(6) . .
C10 O1B Y1 137.3(6) . .
C5 O1C Ni6 129.2(5) 2_675 .
C5 O1D Ni5 129.1(5) . .
C11 O1E Y2 136.0(5) . .
Ni6 O1F Y3 90.4(2) . .
C4 O1F Y3 98.0(6) . .
C4 O1F Ni6 162.1(7) . .
O1C C5 O1D 126.8(7) 2_675 .
O1C C5 C17 117.1(8) 2_675 .
O1D C5 C17 116.0(8) . .
O19 C6 C1F 116.4(9) . .
O1A C6 O19 125.3(8) . .
O1A C6 C1F 118.4(8) . .
C4 O1G Y3 91.4(6) . .
O15 C9 C2 119.7(9) 2_675 .
O16 C9 O15 123.6(8) . 2_675
O16 C9 C2 116.7(9) . .
O13 C10 O1B 124.4(8) . .
O13 C10 C14 118.0(7) . .
O1B C10 C14 117.6(8) . .
O20 C11 C25 118.3(8) . .
O1E C11 O20 126.2(8) . .
O1E C11 C25 115.4(8) . .
O14 C13 C3 118.1(9) . .
O18 C13 O14 122.9(9) . .
O18 C13 C3 118.9(9) . .
C10 C14 C1Q 111.7(9) . .
C10 C14 C1Z 111.8(13) . .
C10 C14 C21 110.9(14) . .
C1R C14 C10 109.9(9) . .
C1R C14 C1Q 109.9(11) . .
C1T C14 C10 106.6(9) . .
C1T C14 C1Q 107.2(11) . .
C1T C14 C1R 111.5(12) . .
C21 C14 C1Z 103(2) . .
C22 C14 C10 104.9(15) . .
C22 C14 C1Z 107(2) . .
C22 C14 C21 119(2) . .
O9 C16 O12 124.7(8) . .
O9 C16 C19 119.3(8) . .
O12 C16 C19 115.9(8) . .
C5 C17 C1G 105.4(7) . .
C1 C17 C5 112.3(8) . .
C1 C17 C1G 108.2(8) . .
C1B C17 C5 110.6(8) . .
C1B C17 C1 110.5(8) . .
C1B C17 C1G 109.8(9) . .
C16 C19 C1U 110.2(9) . .
C16 C19 C31 102.7(18) . .
C16 C19 C46 106.1(15) . .
C1H C19 C16 110.5(11) . .
C1H C19 C1U 107.3(13) . .
C1H C19 C1V 107.5(12) . .
C1V C19 C16 110.1(10) . .
C1V C19 C1U 111.2(11) . .
C23 C19 C16 109.8(15) . .
C23 C19 C31 123(2) . .
C23 C19 C46 109.8(18) . .
C31 C19 C46 104.0(17) . .
O7 C20 O1H 121.5(8) . .
O7 C20 C7 121.0(8) . .
O1H C20 C7 117.5(8) . .
C1C C2 C9 110.4(10) . .
C1C C2 C1J 110.0(11) . .
C1C C2 C1P 109.0(12) . .
C1J C2 C9 109.6(10) . .
C1J C2 C1P 112.5(13) . .
C1P C2 C9 105.3(9) . .
C18 C3 C13 110.3(8) . .
C1E C3 C13 104.4(8) . .
C1E C3 C18 109.4(10) . .
C1I C3 C13 111.1(9) . .
C1I C3 C18 111.3(9) . .
C1I C3 C1E 110.1(10) . .
O1F C4 Y3 56.8(5) . .
O1F C4 O1G 117.7(9) . .
O1F C4 C1A 125.2(11) . .
O1G C4 Y3 61.6(5) . .
O1G C4 C1A 116.8(10) . .
C1A C4 Y3 166.8(7) . .
C4 C1A C1D 115.0(11) . .
C4 C1A C1K 105.3(9) . .
C4 C1A C1M 104.3(9) . .
C1D C1A C1K 110.7(10) . .
C1D C1A C1M 109.1(10) . .
C1K C1A C1M 112.4(10) . .
C6 C1F C1X 103.6(11) . .
C6 C1F C1Y 114(3) . .
C6 C1F C33 103.1(17) . .
C1O C1F C6 112.3(15) . .
C1O C1F C1W 112.3(15) . .
C1O C1F C1X 109.1(16) . .
C1W C1F C6 110.6(10) . .
C1W C1F C1X 108.5(13) . .
C1S C1F C6 119.5(18) . .
C1S C1F C1Y 108(3) . .
C1S C1F C33 107.6(19) . .
C1Y C1F C33 103(2) . .
N23 C1N C1L 176(2) . .
C11 C25 C27 98.1(9) . .
C24 C25 C11 115.3(10) . .
C24 C25 C27 106.2(12) . .
C26 C25 C11 115.8(10) . .
C26 C25 C24 118.2(11) . .
C26 C25 C27 98.5(11) . .

loop_
_geom_bond_atom_site_label_1
_geom_bond_atom_site_label_2
_geom_bond_distance
_geom_bond_site_symmetry_2
Y1 Y2 3.8497(11) .
Y1 Ni5 3.4459(12) .
Y1 P9 3.062(2) .
Y1 O11 2.435(5) .
Y1 O2 2.292(5) .
Y1 O4 2.290(5) .
Y1 O5 2.426(5) .
Y1 O9 2.257(5) .
Y1 O18 2.214(6) .
Y1 O1B 2.247(5) .
Y2 Ni4 3.4383(12) .
Y2 P8 3.071(2) .
Y2 O4 2.440(5) .
Y2 O5 2.275(5) .
Y2 O6 2.279(5) 2_675
Y2 O8 2.449(5) .
Y2 O12 2.263(6) .
Y2 O16 2.242(6) .
Y2 O1E 2.264(5) .
Y3 Ni6 3.1852(13) .
Y3 O1 2.301(5) .
Y3 O3 2.284(5) .
Y3 O14 2.211(7) .
Y3 O15 2.189(6) .
Y3 O17 2.182(5) .
Y3 O1F 2.410(6) .
Y3 O1G 2.511(8) .
Y3 C4 2.852(10) .
Ni4 O10 1.994(5) .
Ni4 O6 2.144(5) 2_675
Ni4 O7 2.154(5) .
Ni4 O8 2.067(5) .
Ni4 O20 2.015(5) .
Ni4 O1A 1.988(6) .
Ni5 O10 2.000(5) 2_675
Ni5 O11 2.075(5) .
Ni5 O2 2.191(5) .
Ni5 O7 2.143(5) 2_675
Ni5 O13 2.018(5) .
Ni5 O1D 2.002(6) .
Ni6 O10 1.969(5) .
Ni6 O1 2.185(5) .
Ni6 O3 2.192(5) .
Ni6 O19 1.990(6) .
Ni6 O1C 2.009(5) .
Ni6 O1F 2.066(6) .
P7 O2 1.531(5) .
P7 O6 1.534(5) .
P7 O17 1.508(5) .
P7 C15 1.782(8) .
P8 O3 1.523(5) .
P8 O4 1.530(5) .
P8 O8 1.533(5) .
P8 C12 1.776(8) .
P9 O11 1.524(5) .
P9 O1 1.517(5) 2_675
P9 O5 1.535(5) .
P9 C8 1.788(8) .
O10 Ni5 2.000(5) 2_675
O1 P9 1.517(5) 2_675
O6 Y2 2.279(5) 2_675
O6 Ni4 2.144(5) 2_675
O7 Ni5 2.143(5) 2_675
O7 C20 1.249(9) .
O9 C16 1.258(10) .
O12 C16 1.262(10) .
O13 C10 1.250(9) .
O14 C13 1.275(10) .
O15 C9 1.265(10) 2_675
O19 C6 1.280(10) .
O20 C11 1.250(10) .
O16 C9 1.252(10) .
O18 C13 1.252(10) .
O1A C6 1.239(10) .
O1B C10 1.260(9) .
O1C C5 1.258(9) 2_675
O1D C5 1.261(10) .
O1E C11 1.241(9) .
O1F C4 1.227(12) .
C5 O1C 1.258(9) 2_675
C5 C17 1.535(11) .
C6 C1F 1.512(13) .
O1G C4 1.294(12) .
C9 O15 1.265(10) 2_675
C9 C2 1.543(14) .
C10 C14 1.533(11) .
C11 C25 1.517(13) .
C13 C3 1.537(13) .
C14 C1Q 1.544(18) .
C14 C1R 1.518(19) .
C14 C1T 1.492(19) .
C14 C1Z 1.61(4) .
C14 C21 1.54(4) .
C14 C22 1.42(4) .
C16 C19 1.522(11) .
C17 C1 1.507(13) .
C17 C1B 1.498(12) .
C17 C1G 1.551(13) .
C19 C1H 1.49(2) .
C19 C1U 1.542(14) .
C19 C1V 1.510(14) .
C19 C23 1.499(18) .
C19 C31 1.535(19) .
C19 C46 1.553(13) .
C20 O1H 1.343(11) .
C20 C7 1.474(12) .
C2 C1C 1.489(16) .
C2 C1J 1.520(16) .
C2 C1P 1.534(16) .
C3 C18 1.528(13) .
C3 C1E 1.505(14) .
C3 C1I 1.497(13) .
C4 C1A 1.474(13) .
C1A C1D 1.494(14) .
C1A C1K 1.548(15) .
C1A C1M 1.588(15) .
C1F C1O 1.494(16) .
C1F C1W 1.506(12) .
C1F C1X 1.546(16) .
C1F C1S 1.511(18) .
C1F C1Y 1.519(19) .
C1F C33 1.541(14) .
N23 C1N 1.118(19) .
C1L C1N 1.415(19) .
C24 C25 1.495(10) .
C25 C26 1.472(10) .
C25 C27 1.599(12) .
